data_4518399
loop_
_publ_author_name
'Dey, Ananta'
'Ramlal, Vishwakarma Ravikumar'
'Sankar, Selvasundarasekar Sam'
'Mahapatra, Tufan Singha'
'Suresh, Eringathodi'
'Kundu, Subrata'
'Mandal, Amal Kumar'
'Das, Amitava'

_publ_section_title
;
 Crystalline Free-Standing Two-Dimensional Zwitterionic Organic Nanosheets
 for Efficient Conduction of Lithium Ions.
;
_journal_issue 52
_journal_name_full 'ACS applied materials &amp; interfaces'
_journal_page_first 58122
_journal_page_last 58131
_journal_paper_doi 10.1021/acsami.0c17683
_journal_volume 12
_journal_year 2020
_chemical_formula_sum 'C27 H28 N6 O8'
_chemical_formula_weight 564.55
_space_group_crystal_system triclinic
_space_group_IT_number 2
_space_group_name_Hall '-P 1'
_space_group_name_H-M_alt 'P -1'
_atom_sites_solution_hydrogens mixed
_audit_creation_method SHELXL-2017/1
_cell_angle_alpha 100.0020(10)
_cell_angle_beta 92.0270(10)
_cell_angle_gamma 101.9910(10)
_cell_formula_units_Z 2
_cell_length_a 8.5133(2)
_cell_length_b 11.0899(3)
_cell_length_c 14.6365(4)
_cell_measurement_reflns_used 9952
_cell_measurement_temperature 100(2)
_cell_measurement_theta_max 28.28
_cell_measurement_theta_min 2.45
_cell_volume 1327.49(6)
_computing_cell_refinement 'Bruker SAINT'
_computing_data_collection 'Bruker APEX2'
_computing_data_reduction 'Bruker SAINT'
_computing_molecular_graphics 'Bruker SHELXTL'
_computing_publication_material 'Bruker SHELXTL'
_computing_structure_refinement 'SHELXL-2017/1 (Sheldrick, 2017)'
_computing_structure_solution 'SHELXT 2014/5 (Sheldrick, 2014)'
_diffrn_ambient_temperature 100(2)
_diffrn_measured_fraction_theta_full 0.996
_diffrn_measured_fraction_theta_max 0.995
_diffrn_measurement_device_type 'Bruker APEX-II CCD'
_diffrn_measurement_method 'omega and phi scans'
_diffrn_radiation_type MoK\a
_diffrn_radiation_wavelength 0.71073
_diffrn_reflns_av_R_equivalents 0.0201
_diffrn_reflns_av_unetI/netI 0.0151
_diffrn_reflns_Laue_measured_fraction_full 0.996
_diffrn_reflns_Laue_measured_fraction_max 0.995
_diffrn_reflns_limit_h_max 11
_diffrn_reflns_limit_h_min -11
_diffrn_reflns_limit_k_max 14
_diffrn_reflns_limit_k_min -14
_diffrn_reflns_limit_l_max 19
_diffrn_reflns_limit_l_min -19
_diffrn_reflns_number 33983
_diffrn_reflns_point_group_measured_fraction_full 0.996
_diffrn_reflns_point_group_measured_fraction_max 0.995
_diffrn_reflns_theta_full 25.242
_diffrn_reflns_theta_max 28.294
_diffrn_reflns_theta_min 2.157
_exptl_absorpt_coefficient_mu 0.106
_exptl_absorpt_correction_type multi-scan
_exptl_absorpt_process_details BRUKER-SADABS
_exptl_crystal_colour white
_exptl_crystal_density_diffrn 1.412
_exptl_crystal_description plates
_exptl_crystal_F_000 592
_exptl_crystal_size_max 0.293
_exptl_crystal_size_mid 0.155
_exptl_crystal_size_min 0.080
_refine_diff_density_max 2.544
_refine_diff_density_min -0.940
_refine_diff_density_rms 0.079
_refine_ls_extinction_method none
_refine_ls_goodness_of_fit_ref 1.033
_refine_ls_hydrogen_treatment mixed
_refine_ls_matrix_type full
_refine_ls_number_parameters 408
_refine_ls_number_reflns 6584
_refine_ls_number_restraints 0
_refine_ls_restrained_S_all 1.033
_refine_ls_R_factor_all 0.0658
_refine_ls_R_factor_gt 0.0617
_refine_ls_shift/su_max 0.001
_refine_ls_shift/su_mean 0.000
_refine_ls_structure_factor_coef Fsqd
_refine_ls_weighting_details 'w=1/[\s^2^(Fo^2^)+(0.0953P)^2^+1.5442P] where P=(Fo^2^+2Fc^2^)/3'
_refine_ls_weighting_scheme calc
_refine_ls_wR_factor_gt 0.1715
_refine_ls_wR_factor_ref 0.1760
_reflns_Friedel_coverage 0.000
_reflns_number_gt 5998
_reflns_number_total 6584
_reflns_threshold_expression 'I > 2\s(I)'
_cod_data_source_file am0c17683_si_003.cif
_cod_data_source_block 2GUACOOH_0m_a
_cod_depositor_comments
;
The following automatic conversions were performed:

data item '_exptl_absorpt_correction_type' value 'MULTI-SCAN' was
changed to 'multi-scan' in accordance with the
/home/data/users/saulius/crontab/automatic-downloads/current/ACS/lib/dictionaries/cif_core.dic
dictionary named 'cif_core.dic' version 2.4.2 last updated on
2011-04-26.

Automatic conversion script
Id: cif_fix_values 7556 2019-12-06 15:28:31Z antanas 
;
_cod_database_code 4518399
_shelx_shelxl_version_number 2017/1
_shelx_space_group_comment
;
The symmetry employed for this shelxl refinement is uniquely defined
by the following loop, which should always be used as a source of
symmetry information in preference to the above space-group names.
They are only intended as comments.
;
_shelx_estimated_absorpt_t_min 0.970
_shelx_estimated_absorpt_t_max 0.992

loop_
_space_group_symop_operation_xyz
'x, y, z'
'-x, -y, -z'

loop_
_atom_site_label
_atom_site_type_symbol
_atom_site_fract_x
_atom_site_fract_y
_atom_site_fract_z
_atom_site_U_iso_or_equiv
_atom_site_adp_type
_atom_site_occupancy
_atom_site_site_symmetry_order
_atom_site_calc_flag
_atom_site_refinement_flags_posn
_atom_site_refinement_flags_adp
_atom_site_refinement_flags_occupancy
_atom_site_disorder_assembly
_atom_site_disorder_group
O1 O 0.03427(16) -0.17815(12) 0.60361(10) 0.0222(3) Uani 1 1 d . . . . .
O2 O 0.05228(15) 0.03039(11) 0.63450(10) 0.0210(3) Uani 1 1 d . . . . .
H2D H -0.045(3) 0.0099(7) 0.6052(19) 0.031 Uiso 1 1 calc R U . . .
O3 O 1.0168(3) 0.57334(18) 0.94358(17) 0.0620(7) Uani 1 1 d . . . . .
O4 O 1.1409(2) 0.71938(19) 1.06123(13) 0.0449(4) Uani 1 1 d . . . . .
O5 O 0.43166(14) 0.88959(11) 0.47660(9) 0.0153(2) Uani 1 1 d . . . . .
H5D H 0.4694(18) 0.953(2) 0.4868(17) 0.023 Uiso 1 1 calc R U . . .
O6 O 0.23232(15) 0.96838(11) 0.42791(9) 0.0199(3) Uani 1 1 d . . . . .
N1 N 0.39508(17) 0.37821(13) 0.64208(10) 0.0157(3) Uani 1 1 d . . . . .
H1C H 0.350(3) 0.354(2) 0.5889(19) 0.025(6) Uiso 1 1 d . . . . .
N2 N 0.42193(17) 0.28827(13) 0.69186(10) 0.0159(3) Uani 1 1 d . . . . .
N3 N 0.58866(18) 0.51845(14) 0.74484(10) 0.0169(3) Uani 1 1 d . . . . .
H3C H 0.596(4) 0.468(3) 0.772(2) 0.037(7) Uiso 1 1 d . . . . .
N4 N 0.68580(18) 0.63783(13) 0.76719(10) 0.0167(3) Uani 1 1 d . . . . .
N5 N 0.46477(18) 0.58599(13) 0.62604(10) 0.0160(3) Uani 1 1 d . . . . .
H5C H 0.543(3) 0.653(2) 0.6313(18) 0.027(6) Uiso 1 1 d . . . . .
N6 N 0.35219(17) 0.55542(13) 0.54995(10) 0.0156(3) Uani 1 1 d . . . . .
C1 C 0.4845(2) 0.49406(15) 0.67076(11) 0.0147(3) Uani 1 1 d . . . . .
C2 C 0.34749(19) 0.17657(15) 0.65783(11) 0.0152(3) Uani 1 1 d . . . . .
H2 H 0.275421 0.159868 0.603858 0.018 Uiso 1 1 calc R U . . .
C3 C 0.3749(2) 0.07390(15) 0.70346(11) 0.0146(3) Uani 1 1 d . . . . .
C4 C 0.5162(2) 0.09273(16) 0.76072(12) 0.0186(3) Uani 1 1 d . . . . .
H4 H 0.588740 0.172237 0.771802 0.022 Uiso 1 1 calc R U . . .
C5 C 0.5515(2) -0.00330(18) 0.80149(13) 0.0218(4) Uani 1 1 d . . . . .
H5 H 0.646111 0.011705 0.841878 0.026 Uiso 1 1 calc R U . . .
C6 C 0.4493(2) -0.12136(17) 0.78366(13) 0.0223(4) Uani 1 1 d . . . . .
H6 H 0.475454 -0.187742 0.810114 0.027 Uiso 1 1 calc R U . . .
C7 C 0.3091(2) -0.14147(16) 0.72703(12) 0.0188(3) Uani 1 1 d . . . . .
H7 H 0.239198 -0.222142 0.714703 0.023 Uiso 1 1 calc R U . . .
C8 C 0.26927(19) -0.04473(15) 0.68783(11) 0.0148(3) Uani 1 1 d . . . . .
C9 C 0.1072(2) -0.07184(15) 0.63636(12) 0.0163(3) Uani 1 1 d . . . . .
C10 C 0.7939(2) 0.65066(16) 0.83353(12) 0.0177(3) Uani 1 1 d . . . . .
H10 H 0.798280 0.582467 0.864154 0.021 Uiso 1 1 calc R U . . .
C11 C 0.9112(2) 0.77053(16) 0.86247(11) 0.0166(3) Uani 1 1 d . . . . .
C12 C 0.8966(2) 0.87358(16) 0.82187(12) 0.0182(3) Uani 1 1 d . . . . .
H12 H 0.811264 0.864842 0.775921 0.022 Uiso 1 1 calc R U . . .
C13 C 1.0045(2) 0.98810(17) 0.84765(13) 0.0218(4) Uani 1 1 d . . . . .
H13 H 0.990685 1.057683 0.820864 0.026 Uiso 1 1 calc R U . . .
C14 C 1.1324(2) 1.00114(17) 0.91240(13) 0.0234(4) Uani 1 1 d . . . . .
H14 H 1.208453 1.078734 0.928604 0.028 Uiso 1 1 calc R U . . .
C15 C 1.1489(2) 0.90068(18) 0.95328(13) 0.0227(4) Uani 1 1 d . . . . .
H15 H 1.236537 0.910119 0.997812 0.027 Uiso 1 1 calc R U . . .
C16 C 1.0389(2) 0.78545(17) 0.93037(12) 0.0191(3) Uani 1 1 d . . . . .
C17 C 1.0662(2) 0.6856(2) 0.98314(15) 0.0278(4) Uani 1 1 d . . . . .
C18 C 0.3256(2) 0.65276(15) 0.52124(11) 0.0147(3) Uani 1 1 d . . . . .
H18 H 0.378996 0.733845 0.553142 0.018 Uiso 1 1 calc R U . . .
C19 C 0.21400(19) 0.64067(15) 0.43988(11) 0.0137(3) Uani 1 1 d . . . . .
C20 C 0.1179(2) 0.52270(16) 0.40104(12) 0.0182(3) Uani 1 1 d . . . . .
H20 H 0.123358 0.452485 0.429142 0.022 Uiso 1 1 calc R U . . .
C21 C 0.0155(2) 0.50716(17) 0.32247(13) 0.0222(4) Uani 1 1 d . . . . .
H21 H -0.049022 0.426675 0.297159 0.027 Uiso 1 1 calc R U . . .
C22 C 0.0065(2) 0.60887(17) 0.28036(13) 0.0233(4) Uani 1 1 d . . . . .
H22 H -0.060728 0.597530 0.224971 0.028 Uiso 1 1 calc R U . . .
C23 C 0.0964(2) 0.72721(16) 0.31977(12) 0.0197(3) Uani 1 1 d . . . . .
H23 H 0.087719 0.797035 0.291940 0.024 Uiso 1 1 calc R U . . .
C24 C 0.19942(19) 0.74516(15) 0.39958(11) 0.0142(3) Uani 1 1 d . . . . .
C25 C 0.29156(19) 0.87688(15) 0.43700(11) 0.0137(3) Uani 1 1 d . . . . .
O8 O 1.38648(19) 0.60607(14) 1.10426(10) 0.0287(3) Uani 1 1 d . . . . .
H8 H 1.311(3) 0.637(2) 1.0966(18) 0.043 Uiso 1 1 calc R U . . .
C26 C 1.4984(7) 0.7159(6) 0.9880(4) 0.0358(16) Uani 0.387(7) 1 d . . P A 1
H26A H 1.434942 0.653000 0.937527 0.054 Uiso 0.387(7) 1 calc R U P A 1
H26B H 1.603372 0.750552 0.966821 0.054 Uiso 0.387(7) 1 calc R U P A 1
H26C H 1.441205 0.783423 1.006053 0.054 Uiso 0.387(7) 1 calc R U P A 1
C27 C 1.6767(5) 0.6510(4) 1.0851(3) 0.0360(10) Uani 0.613(7) 1 d . . P A 2
H27A H 1.708304 0.695872 1.149014 0.054 Uiso 0.613(7) 1 calc R U P A 2
H27B H 1.753525 0.685948 1.043165 0.054 Uiso 0.613(7) 1 calc R U P A 2
H27C H 1.676362 0.561840 1.081573 0.054 Uiso 0.613(7) 1 calc R U P A 2
C28 C 1.5191(3) 0.6644(2) 1.05814(18) 0.0415(6) Uani 1 1 d . . . . .
H28A H 1.588944 0.729535 1.105843 0.050 Uiso 1 1 calc R U . A 1
H28B H 1.581780 0.599919 1.037867 0.050 Uiso 1 1 calc R U . A 1
O7 O -0.29927(17) -0.23547(12) 0.55890(9) 0.0205(3) Uani 1 1 d . . . . .
H7A H -0.203(4) -0.223(3) 0.5714(19) 0.031(7) Uiso 1 1 d . . . . .
H7B H -0.317(4) -0.165(3) 0.552(2) 0.037(7) Uiso 1 1 d . . . . .

loop_
_atom_site_aniso_label
_atom_site_aniso_U_11
_atom_site_aniso_U_22
_atom_site_aniso_U_33
_atom_site_aniso_U_23
_atom_site_aniso_U_13
_atom_site_aniso_U_12
O1 0.0207(6) 0.0153(6) 0.0275(7) 0.0002(5) -0.0019(5) 0.0007(5)
O2 0.0159(6) 0.0158(6) 0.0308(7) 0.0042(5) -0.0046(5) 0.0038(5)
O3 0.0762(15) 0.0312(9) 0.0719(14) 0.0181(9) -0.0445(12) -0.0026(9)
O4 0.0459(10) 0.0509(11) 0.0370(9) 0.0141(8) -0.0138(8) 0.0061(8)
O5 0.0147(5) 0.0104(5) 0.0197(6) 0.0031(4) -0.0037(4) 0.0009(4)
O6 0.0176(6) 0.0125(5) 0.0300(7) 0.0051(5) -0.0048(5) 0.0045(4)
N1 0.0186(7) 0.0123(6) 0.0167(7) 0.0063(5) -0.0028(5) 0.0019(5)
N2 0.0183(7) 0.0140(6) 0.0173(6) 0.0070(5) 0.0000(5) 0.0047(5)
N3 0.0203(7) 0.0122(6) 0.0180(7) 0.0059(5) -0.0031(5) 0.0014(5)
N4 0.0195(7) 0.0123(6) 0.0172(7) 0.0019(5) -0.0018(5) 0.0019(5)
N5 0.0183(7) 0.0123(6) 0.0164(7) 0.0046(5) -0.0039(5) 0.0005(5)
N6 0.0165(6) 0.0136(6) 0.0160(6) 0.0035(5) -0.0025(5) 0.0016(5)
C1 0.0156(7) 0.0137(7) 0.0157(7) 0.0043(6) 0.0016(6) 0.0038(6)
C2 0.0148(7) 0.0154(7) 0.0160(7) 0.0047(6) 0.0005(6) 0.0034(6)
C3 0.0171(7) 0.0131(7) 0.0143(7) 0.0031(5) 0.0015(6) 0.0046(6)
C4 0.0184(8) 0.0167(7) 0.0206(8) 0.0024(6) -0.0011(6) 0.0046(6)
C5 0.0223(8) 0.0237(8) 0.0213(8) 0.0033(7) -0.0040(6) 0.0106(7)
C6 0.0282(9) 0.0200(8) 0.0234(8) 0.0078(7) 0.0013(7) 0.0125(7)
C7 0.0224(8) 0.0138(7) 0.0213(8) 0.0047(6) 0.0033(6) 0.0051(6)
C8 0.0155(7) 0.0139(7) 0.0157(7) 0.0027(6) 0.0020(6) 0.0042(6)
C9 0.0169(7) 0.0154(7) 0.0167(7) 0.0037(6) 0.0025(6) 0.0032(6)
C10 0.0198(8) 0.0161(7) 0.0172(8) 0.0040(6) -0.0017(6) 0.0039(6)
C11 0.0186(8) 0.0163(7) 0.0144(7) 0.0019(6) 0.0004(6) 0.0037(6)
C12 0.0219(8) 0.0167(8) 0.0163(7) 0.0024(6) 0.0015(6) 0.0053(6)
C13 0.0272(9) 0.0173(8) 0.0214(8) 0.0045(6) 0.0065(7) 0.0043(7)
C14 0.0236(9) 0.0196(8) 0.0222(8) -0.0010(7) 0.0046(7) -0.0027(7)
C15 0.0191(8) 0.0279(9) 0.0179(8) 0.0008(7) -0.0004(6) 0.0005(7)
C16 0.0197(8) 0.0207(8) 0.0165(8) 0.0027(6) -0.0005(6) 0.0044(6)
C17 0.0261(9) 0.0284(9) 0.0292(10) 0.0109(8) -0.0080(8) 0.0037(7)
C18 0.0168(7) 0.0124(7) 0.0144(7) 0.0030(5) 0.0000(6) 0.0022(5)
C19 0.0139(7) 0.0124(7) 0.0148(7) 0.0022(5) 0.0002(5) 0.0030(5)
C20 0.0179(8) 0.0133(7) 0.0225(8) 0.0029(6) -0.0006(6) 0.0020(6)
C21 0.0199(8) 0.0160(8) 0.0263(9) -0.0019(6) -0.0045(7) -0.0003(6)
C22 0.0219(8) 0.0216(8) 0.0234(9) -0.0009(7) -0.0095(7) 0.0037(7)
C23 0.0208(8) 0.0174(8) 0.0207(8) 0.0036(6) -0.0056(6) 0.0053(6)
C24 0.0136(7) 0.0123(7) 0.0160(7) 0.0016(5) -0.0014(6) 0.0027(5)
C25 0.0148(7) 0.0130(7) 0.0138(7) 0.0037(5) -0.0004(5) 0.0029(5)
O8 0.0325(8) 0.0265(7) 0.0262(7) 0.0121(6) -0.0068(6) -0.0003(6)
C26 0.035(3) 0.049(4) 0.026(3) 0.017(2) 0.005(2) 0.004(2)
C27 0.039(2) 0.0315(18) 0.0308(18) -0.0023(14) 0.0126(15) -0.0021(14)
C28 0.0450(13) 0.0262(10) 0.0446(13) -0.0049(9) 0.0124(11) -0.0035(9)
O7 0.0191(6) 0.0143(6) 0.0278(7) 0.0079(5) -0.0056(5) 0.0007(5)

loop_
_atom_type_symbol
_atom_type_description
_atom_type_scat_dispersion_real
_atom_type_scat_dispersion_imag
_atom_type_scat_source
C C 0.0033 0.0016 'International Tables Vol C Tables 4.2.6.8 and 6.1.1.4'
H H 0.0000 0.0000 'International Tables Vol C Tables 4.2.6.8 and 6.1.1.4'
N N 0.0061 0.0033 'International Tables Vol C Tables 4.2.6.8 and 6.1.1.4'
O O 0.0106 0.0060 'International Tables Vol C Tables 4.2.6.8 and 6.1.1.4'

loop_
_geom_angle_atom_site_label_1
_geom_angle_atom_site_label_2
_geom_angle_atom_site_label_3
_geom_angle
_geom_angle_site_symmetry_1
_geom_angle_site_symmetry_3
_geom_angle_publ_flag
C9 O2 H2D 109.5 . . ?
C25 O5 H5D 109.5 . . ?
C1 N1 N2 116.23(14) . . ?
C1 N1 H1C 122.7(18) . . ?
N2 N1 H1C 117.9(18) . . ?
C2 N2 N1 115.07(14) . . ?
C1 N3 N4 117.47(14) . . ?
C1 N3 H3C 120(2) . . ?
N4 N3 H3C 122(2) . . ?
C10 N4 N3 113.88(14) . . ?
C1 N5 N6 117.72(13) . . ?
C1 N5 H5C 118.7(17) . . ?
N6 N5 H5C 119.7(17) . . ?
C18 N6 N5 112.38(13) . . ?
N3 C1 N1 120.19(15) . . ?
N3 C1 N5 120.24(15) . . ?
N1 C1 N5 119.54(15) . . ?
N2 C2 C3 118.89(15) . . ?
N2 C2 H2 120.6 . . ?
C3 C2 H2 120.6 . . ?
C4 C3 C8 118.66(15) . . ?
C4 C3 C2 118.59(15) . . ?
C8 C3 C2 122.66(14) . . ?
C5 C4 C3 120.77(16) . . ?
C5 C4 H4 119.6 . . ?
C3 C4 H4 119.6 . . ?
C4 C5 C6 120.40(16) . . ?
C4 C5 H5 119.8 . . ?
C6 C5 H5 119.8 . . ?
C7 C6 C5 119.47(16) . . ?
C7 C6 H6 120.3 . . ?
C5 C6 H6 120.3 . . ?
C6 C7 C8 120.82(16) . . ?
C6 C7 H7 119.6 . . ?
C8 C7 H7 119.6 . . ?
C7 C8 C3 119.82(15) . . ?
C7 C8 C9 116.70(15) . . ?
C3 C8 C9 123.32(14) . . ?
O1 C9 O2 125.03(16) . . ?
O1 C9 C8 122.41(15) . . ?
O2 C9 C8 112.50(14) . . ?
N4 C10 C11 120.32(15) . . ?
N4 C10 H10 119.8 . . ?
C11 C10 H10 119.8 . . ?
C12 C11 C16 118.52(16) . . ?
C12 C11 C10 119.51(15) . . ?
C16 C11 C10 121.97(15) . . ?
C13 C12 C11 121.11(16) . . ?
C13 C12 H12 119.4 . . ?
C11 C12 H12 119.4 . . ?
C14 C13 C12 120.09(17) . . ?
C14 C13 H13 120.0 . . ?
C12 C13 H13 120.0 . . ?
C15 C14 C13 119.64(17) . . ?
C15 C14 H14 120.2 . . ?
C13 C14 H14 120.2 . . ?
C14 C15 C16 121.26(17) . . ?
C14 C15 H15 119.4 . . ?
C16 C15 H15 119.4 . . ?
C15 C16 C11 119.33(16) . . ?
C15 C16 C17 115.94(16) . . ?
C11 C16 C17 124.72(16) . . ?
O4 C17 O3 124.4(2) . . ?
O4 C17 C16 118.17(19) . . ?
O3 C17 C16 117.35(18) . . ?
N6 C18 C19 120.95(14) . . ?
N6 C18 H18 119.5 . . ?
C19 C18 H18 119.5 . . ?
C20 C19 C24 118.80(15) . . ?
C20 C19 C18 119.44(14) . . ?
C24 C19 C18 121.76(14) . . ?
C21 C20 C19 120.95(16) . . ?
C21 C20 H20 119.5 . . ?
C19 C20 H20 119.5 . . ?
C20 C21 C22 120.23(16) . . ?
C20 C21 H21 119.9 . . ?
C22 C21 H21 119.9 . . ?
C23 C22 C21 119.59(16) . . ?
C23 C22 H22 120.2 . . ?
C21 C22 H22 120.2 . . ?
C22 C23 C24 121.06(16) . . ?
C22 C23 H23 119.5 . . ?
C24 C23 H23 119.5 . . ?
C23 C24 C19 119.27(15) . . ?
C23 C24 C25 117.05(14) . . ?
C19 C24 C25 123.67(14) . . ?
O6 C25 O5 122.46(15) . . ?
O6 C25 C24 120.48(14) . . ?
O5 C25 C24 117.06(14) . . ?
C28 O8 H8 109.5 . . ?
C28 C26 H26A 109.5 . . ?
C28 C26 H26B 109.5 . . ?
H26A C26 H26B 109.5 . . ?
C28 C26 H26C 109.5 . . ?
H26A C26 H26C 109.5 . . ?
H26B C26 H26C 109.5 . . ?
C28 C27 H27A 109.5 . . ?
C28 C27 H27B 109.5 . . ?
H27A C27 H27B 109.5 . . ?
C28 C27 H27C 109.5 . . ?
H27A C27 H27C 109.5 . . ?
H27B C27 H27C 109.5 . . ?
C26 C28 O8 122.0(4) . . ?
C27 C28 O8 118.0(3) . . ?
C26 C28 H28A 106.8 . . ?
O8 C28 H28A 106.8 . . ?
C26 C28 H28B 106.8 . . ?
O8 C28 H28B 106.8 . . ?
H28A C28 H28B 106.7 . . ?
H7A O7 H7B 105(3) . . ?

loop_
_geom_bond_atom_site_label_1
_geom_bond_atom_site_label_2
_geom_bond_distance
_geom_bond_site_symmetry_2
_geom_bond_publ_flag
O1 C9 1.218(2) . ?
O2 C9 1.317(2) . ?
O2 H2D 0.88(3) . ?
O3 C17 1.255(3) . ?
O4 C17 1.246(3) . ?
O5 C25 1.277(2) . ?
O5 H5D 0.70(2) . ?
O6 C25 1.248(2) . ?
N1 C1 1.338(2) . ?
N1 N2 1.3833(18) . ?
N1 H1C 0.83(3) . ?
N2 C2 1.273(2) . ?
N3 C1 1.329(2) . ?
N3 N4 1.3854(19) . ?
N3 H3C 0.75(3) . ?
N4 C10 1.282(2) . ?
N5 C1 1.338(2) . ?
N5 N6 1.3899(19) . ?
N5 H5C 0.88(3) . ?
N6 C18 1.283(2) . ?
C2 C3 1.470(2) . ?
C2 H2 0.9500 . ?
C3 C4 1.398(2) . ?
C3 C8 1.408(2) . ?
C4 C5 1.386(2) . ?
C4 H4 0.9500 . ?
C5 C6 1.390(3) . ?
C5 H5 0.9500 . ?
C6 C7 1.384(3) . ?
C6 H6 0.9500 . ?
C7 C8 1.395(2) . ?
C7 H7 0.9500 . ?
C8 C9 1.496(2) . ?
C10 C11 1.472(2) . ?
C10 H10 0.9500 . ?
C11 C12 1.402(2) . ?
C11 C16 1.410(2) . ?
C12 C13 1.387(2) . ?
C12 H12 0.9500 . ?
C13 C14 1.385(3) . ?
C13 H13 0.9500 . ?
C14 C15 1.382(3) . ?
C14 H14 0.9500 . ?
C15 C16 1.398(2) . ?
C15 H15 0.9500 . ?
C16 C17 1.506(3) . ?
C18 C19 1.466(2) . ?
C18 H18 0.9500 . ?
C19 C20 1.403(2) . ?
C19 C24 1.414(2) . ?
C20 C21 1.382(2) . ?
C20 H20 0.9500 . ?
C21 C22 1.390(3) . ?
C21 H21 0.9500 . ?
C22 C23 1.389(2) . ?
C22 H22 0.9500 . ?
C23 C24 1.395(2) . ?
C23 H23 0.9500 . ?
C24 C25 1.505(2) . ?
O8 C28 1.432(3) . ?
O8 H8 0.80(3) . ?
C26 C28 1.282(6) . ?
C26 H26A 0.9800 . ?
C26 H26B 0.9800 . ?
C26 H26C 0.9800 . ?
C27 C28 1.430(5) . ?
C27 H27A 0.9800 . ?
C27 H27B 0.9800 . ?
C27 H27C 0.9800 . ?
C28 H28A 0.9900 . ?
C28 H28B 0.9900 . ?
O7 H7A 0.81(3) . ?
O7 H7B 0.84(3) . ?
